data_1546008
loop_
_publ_author_name
'Mitsudo, Koichi'
'Tanaka, Seiichi'
'Isobuchi, Ryota'
'Inada, Tomohiro'
'Mandai, Hiroki'
'Korenaga, Toshinobu'
'Wakamiya, Atsushi'
'Murata, Yasujiro'
'Suga, Seiji'

_publ_section_title
;
 Rh-Catalyzed Dehydrogenative Cyclization Leading to Benzosilolothiophene
 Derivatives via Si--H/C--H Bond Cleavage
;
_journal_name_full 'Organic Letters'
_journal_paper_doi 10.1021/acs.orglett.7b00878
_journal_year 2017
_chemical_formula_moiety 'C45 H50 S2'
_chemical_formula_sum 'C45 H50 S2'
_chemical_formula_weight 654.97
_space_group_crystal_system monoclinic
_space_group_IT_number 15
_space_group_name_Hall '-C 2yc'
_space_group_name_H-M_alt 'C 1 2/c 1'
_symmetry_space_group_name_Hall '-C 2yc'
_symmetry_space_group_name_H-M 'C 1 2/c 1'
_atom_sites_solution_hydrogens geom
_audit_creation_method SHELXL-2016/6
_cell_angle_alpha 90
_cell_angle_beta 103.263(3)
_cell_angle_gamma 90
_cell_formula_units_Z 4
_cell_length_a 20.986(4)
_cell_length_b 22.422(4)
_cell_length_c 7.9388(15)
_cell_measurement_reflns_used 6124
_cell_measurement_temperature 100
_cell_measurement_theta_max 31.4
_cell_measurement_theta_min 1.8
_cell_volume 3635.9(12)
_computing_cell_refinement
;
Rigaku CrystalClear-SM Expert 2.0 r16
;
_computing_data_collection
;
Rigaku CrystalClear-SM Expert 2.0 r16
;
_computing_data_reduction
;
Rigaku CrystalClear-SM Expert 2.0 r16
;
_computing_molecular_graphics 'Yadokari-XG 2009 (Wakita Nemoto et al., 2009)'
_computing_publication_material 'Yadokari-XG 2009 (Wakita,Nemoto et al., 2009)'
_computing_structure_refinement 'SHELXL-2016/6 (Sheldrick, 2016)'
_computing_structure_solution 'SHELXT-2016/6 (Sheldrick, 2016)'
_diffrn_ambient_temperature 100(2)
_diffrn_detector_area_resol_mean 28.5714
_diffrn_measured_fraction_theta_full 0.995
_diffrn_measured_fraction_theta_max 0.938
_diffrn_measurement_device_type
;
Rigaku CrystalClear-SM Expert 2.0 r16
;
_diffrn_measurement_method 'profile data from \w-scans'
_diffrn_radiation_type MoK\a
_diffrn_radiation_wavelength 0.71075
_diffrn_reflns_av_R_equivalents 0.0448
_diffrn_reflns_av_unetI/netI 0.0339
_diffrn_reflns_Laue_measured_fraction_full 0.995
_diffrn_reflns_Laue_measured_fraction_max 0.938
_diffrn_reflns_limit_h_max 30
_diffrn_reflns_limit_h_min -28
_diffrn_reflns_limit_k_max 32
_diffrn_reflns_limit_k_min -31
_diffrn_reflns_limit_l_max 11
_diffrn_reflns_limit_l_min -11
_diffrn_reflns_number 33839
_diffrn_reflns_point_group_measured_fraction_full 0.995
_diffrn_reflns_point_group_measured_fraction_max 0.938
_diffrn_reflns_theta_full 25.242
_diffrn_reflns_theta_max 31.402
_diffrn_reflns_theta_min 2.698
_diffrn_source 'Rotating Anode'
_exptl_absorpt_coefficient_mu 0.177
_exptl_absorpt_correction_T_max 1.000
_exptl_absorpt_correction_T_min 0.861
_exptl_absorpt_correction_type multi-scan
_exptl_absorpt_process_details 'REQAB (Rigaku, 1998)'
_exptl_crystal_colour Colorless
_exptl_crystal_density_diffrn 1.196
_exptl_crystal_description Block
_exptl_crystal_F_000 1408
_exptl_crystal_size_max 0.400
_exptl_crystal_size_mid 0.400
_exptl_crystal_size_min 0.330
_refine_diff_density_max 0.324
_refine_diff_density_min -0.268
_refine_diff_density_rms 0.048
_refine_ls_extinction_method none
_refine_ls_goodness_of_fit_ref 1.096
_refine_ls_hydrogen_treatment constr
_refine_ls_matrix_type full
_refine_ls_number_parameters 287
_refine_ls_number_reflns 5641
_refine_ls_number_restraints 217
_refine_ls_restrained_S_all 1.077
_refine_ls_R_factor_all 0.0545
_refine_ls_R_factor_gt 0.0408
_refine_ls_shift/su_max 0.001
_refine_ls_shift/su_mean 0.000
_refine_ls_structure_factor_coef Fsqd
_refine_ls_weighting_details 'w=1/[\s^2^(Fo^2^)+(0.0556P)^2^+0.3217P] where P=(Fo^2^+2Fc^2^)/3'
_refine_ls_weighting_scheme calc
_refine_ls_wR_factor_gt 0.0977
_refine_ls_wR_factor_ref 0.1052
_reflns_Friedel_coverage 0.000
_reflns_number_gt 4535
_reflns_number_total 5641
_reflns_threshold_expression 'I > 2\s(I)'
_cod_data_source_file ol7b00878_si_002.cif
_cod_data_source_block ydkr
_cod_depositor_comments
;
The following automatic conversions were performed:

'_exptl_absorpt_correction_type' value 'Multi-scan' changed to
'multi-scan' according to
/home/data/users/saulius/crontab/automatic-downloads/rss-feeds/ACS/lib/dictionaries/cif_core.dic
dictionary named 'cif_core.dic' version 2.4.2 from 2011-04-26.

Automatic conversion script
Id: cif_fix_values 4973 2017-02-22 13:04:09Z antanas 
;
_cod_database_code 1546008
_shelx_shelxl_version_number 2016/6
_shelx_space_group_comment
;
The symmetry employed for this shelxl refinement is uniquely defined
by the following loop, which should always be used as a source of
symmetry information in preference to the above space-group names.
They are only intended as comments.
;
_shelx_estimated_absorpt_t_min 0.932
_shelx_estimated_absorpt_t_max 0.944

loop_
_space_group_symop_operation_xyz
'x, y, z'
'-x, y, -z+1/2'
'x+1/2, y+1/2, z'
'-x+1/2, y+1/2, -z+1/2'
'-x, -y, -z'
'x, -y, z-1/2'
'-x+1/2, -y+1/2, -z'
'x+1/2, -y+1/2, z-1/2'

loop_
_atom_site_label
_atom_site_type_symbol
_atom_site_fract_x
_atom_site_fract_y
_atom_site_fract_z
_atom_site_U_iso_or_equiv
_atom_site_adp_type
_atom_site_occupancy
_atom_site_site_symmetry_order
_atom_site_calc_flag
_atom_site_refinement_flags_posn
_atom_site_refinement_flags_adp
_atom_site_refinement_flags_occupancy
_atom_site_disorder_assembly
_atom_site_disorder_group
C1 C 0.500000 0.37923(5) 0.250000 0.0136(2) Uani 1 2 d S T P . .
C2 C 0.47122(4) 0.41915(4) 0.37324(11) 0.01534(17) Uani 1 1 d . . . . .
H2 H 0.506009 0.446212 0.435520 0.018 Uiso 1 1 calc R U . . .
H2A H 0.436091 0.444170 0.303046 0.018 Uiso 1 1 calc R U . . .
C3 C 0.44328(4) 0.38482(4) 0.50607(11) 0.01761(18) Uani 1 1 d . . . . .
H3 H 0.479322 0.363090 0.584374 0.021 Uiso 1 1 calc R U . . .
H3A H 0.411685 0.354844 0.444752 0.021 Uiso 1 1 calc R U . . .
C4 C 0.40884(5) 0.42455(4) 0.61506(12) 0.01991(19) Uani 1 1 d . . . . .
H4 H 0.395518 0.399428 0.703640 0.024 Uiso 1 1 calc R U . . .
H4A H 0.440731 0.454235 0.676682 0.024 Uiso 1 1 calc R U . . .
C5 C 0.34837(4) 0.45785(4) 0.51331(12) 0.01993(19) Uani 1 1 d . . . . .
H5 H 0.329410 0.481455 0.595223 0.024 Uiso 1 1 calc R U . . .
H5A H 0.362152 0.486097 0.432619 0.024 Uiso 1 1 calc R U . . .
C6 C 0.29556(5) 0.41673(4) 0.41019(13) 0.02118(19) Uani 1 1 d . . . . .
H6 H 0.312780 0.397245 0.317871 0.025 Uiso 1 1 calc R U . . .
H6A H 0.286379 0.385018 0.488131 0.025 Uiso 1 1 calc R U . . .
C7 C 0.23168(4) 0.44785(4) 0.32781(12) 0.02099(19) Uani 1 1 d . . . . .
H7 H 0.240248 0.479081 0.247650 0.025 Uiso 1 1 calc R U . . .
H7A H 0.214176 0.467610 0.419223 0.025 Uiso 1 1 calc R U . . .
C8 C 0.18070(5) 0.40453(5) 0.22879(13) 0.0241(2) Uani 1 1 d . . . . .
H8 H 0.199542 0.383301 0.142195 0.029 Uiso 1 1 calc R U . . .
H8A H 0.171134 0.374417 0.310797 0.029 Uiso 1 1 calc R U . . .
C9 C 0.11673(5) 0.43362(5) 0.13634(15) 0.0330(2) Uani 1 1 d . . . . .
H9 H 0.097259 0.454354 0.220961 0.049 Uiso 1 1 calc R U . . .
H9A H 0.086429 0.402923 0.077429 0.049 Uiso 1 1 calc R U . . .
H9B H 0.125297 0.462320 0.051081 0.049 Uiso 1 1 calc R U . . .
C10 C 0.55120(4) 0.33612(4) 0.34935(10) 0.01370(17) Uani 1 1 d . . . . .
C11 C 0.53145(4) 0.27683(4) 0.31286(11) 0.01475(17) Uani 1 1 d . . . . .
C12 C 0.57062(4) 0.22983(4) 0.39237(12) 0.01818(18) Uani 1 1 d . . . . .
H12 H 0.557020 0.189657 0.369356 0.022 Uiso 1 1 calc R U . . .
C13 C 0.62978(4) 0.24286(4) 0.50561(12) 0.01889(19) Uani 1 1 d . . . . .
H13 H 0.656704 0.211080 0.560169 0.023 Uiso 1 1 calc R U . . .
C14 C 0.65086(4) 0.30199(4) 0.54162(11) 0.01586(17) Uani 1 1 d . . . . .
C15 C 0.61059(4) 0.34882(4) 0.46183(11) 0.01525(17) Uani 1 1 d . . . . .
H15 H 0.623997 0.389041 0.484857 0.018 Uiso 1 1 calc R U . . .
C16 C 0.71490(4) 0.31352(4) 0.65682(11) 0.01809(18) Uani 1 1 d . . . . .
C17A C 0.8217(4) 0.3586(4) 0.8114(12) 0.0229(14) Uani 0.6042(15) 1 d D U P A 1
C18A C 0.87796(19) 0.39058(19) 0.8758(5) 0.0295(7) Uani 0.6042(15) 1 d D U P A 1
H18A H 0.882375 0.430577 0.840703 0.035 Uiso 0.6042(15) 1 calc R U P A 1
C19A C 0.92792(11) 0.36259(18) 0.9935(4) 0.0319(6) Uani 0.6042(15) 1 d . U P A 1
H19A H 0.967540 0.383516 1.038375 0.038 Uiso 0.6042(15) 1 calc R U P A 1
S1A S 0.75131(5) 0.38202(5) 0.66004(16) 0.01990(19) Uani 0.6042(15) 1 d D . P A 1
C20A C 0.92108(12) 0.30395(15) 1.0476(3) 0.0319(5) Uani 0.6042(15) 1 d . U P A 1
H20A H 0.955755 0.285792 1.129702 0.038 Uiso 0.6042(15) 1 calc R U P A 1
C21A C 0.86432(15) 0.27237(13) 0.9825(4) 0.0267(6) Uani 0.6042(15) 1 d . U P A 1
H21A H 0.859367 0.232436 1.017422 0.032 Uiso 0.6042(15) 1 calc R U P A 1
C22A C 0.8126(4) 0.3022(5) 0.8594(13) 0.0215(11) Uani 0.6042(15) 1 d D U P A 1
C23A C 0.7512(3) 0.27455(19) 0.7756(8) 0.0247(9) Uani 0.6042(15) 1 d . U P A 1
H23A H 0.737918 0.235494 0.798855 0.030 Uiso 0.6042(15) 1 calc R U P A 1
S1B S 0.75779(12) 0.25880(8) 0.7857(3) 0.0206(3) Uani 0.3958(15) 1 d D U P A 2
C17B C 0.8248(6) 0.2995(6) 0.868(2) 0.0189(15) Uani 0.3958(15) 1 d D U P A 2
C18B C 0.88253(19) 0.2897(2) 0.9858(6) 0.0222(8) Uani 0.3958(15) 1 d D U P A 2
H18B H 0.889431 0.252238 1.043212 0.027 Uiso 0.3958(15) 1 calc R U P A 2
C19B C 0.93051(18) 0.3320(2) 1.0239(5) 0.0235(7) Uani 0.3958(15) 1 d . U P A 2
H19B H 0.969975 0.322831 1.105583 0.028 Uiso 0.3958(15) 1 calc R U P A 2
C20B C 0.9233(2) 0.38887(19) 0.9456(5) 0.0262(7) Uani 0.3958(15) 1 d . U P A 2
H20B H 0.957855 0.417138 0.974103 0.031 Uiso 0.3958(15) 1 calc R U P A 2
C21B C 0.8665(3) 0.4034(3) 0.8283(7) 0.0245(9) Uani 0.3958(15) 1 d . U P A 2
H21B H 0.861966 0.441633 0.775412 0.029 Uiso 0.3958(15) 1 calc R U P A 2
C22B C 0.8134(6) 0.3609(5) 0.7847(19) 0.0162(14) Uani 0.3958(15) 1 d D U P A 2
C23B C 0.7547(4) 0.3661(3) 0.6684(12) 0.037(2) Uani 0.3958(15) 1 d . U P A 2
H23B H 0.741484 0.401039 0.601749 0.045 Uiso 0.3958(15) 1 calc R U P A 2

loop_
_atom_site_aniso_label
_atom_site_aniso_U_11
_atom_site_aniso_U_22
_atom_site_aniso_U_33
_atom_site_aniso_U_23
_atom_site_aniso_U_13
_atom_site_aniso_U_12
C1 0.0149(5) 0.0125(5) 0.0134(5) 0.000 0.0032(4) 0.000
C2 0.0173(4) 0.0137(4) 0.0154(4) -0.0004(3) 0.0045(3) 0.0008(3)
C3 0.0203(4) 0.0171(4) 0.0165(4) 0.0017(3) 0.0065(3) 0.0014(3)
C4 0.0210(4) 0.0229(5) 0.0170(4) -0.0018(3) 0.0069(3) 0.0006(3)
C5 0.0197(4) 0.0208(4) 0.0207(4) -0.0031(3) 0.0075(3) 0.0003(3)
C6 0.0203(4) 0.0204(5) 0.0236(5) -0.0021(4) 0.0066(4) -0.0014(3)
C7 0.0199(4) 0.0212(4) 0.0226(5) -0.0022(4) 0.0063(4) -0.0024(3)
C8 0.0218(5) 0.0244(5) 0.0267(5) -0.0030(4) 0.0070(4) -0.0051(4)
C9 0.0249(5) 0.0347(6) 0.0357(6) -0.0002(5) -0.0005(4) -0.0054(4)
C10 0.0148(4) 0.0138(4) 0.0128(4) 0.0003(3) 0.0037(3) 0.0011(3)
C11 0.0154(4) 0.0146(4) 0.0145(4) -0.0006(3) 0.0039(3) -0.0002(3)
C12 0.0199(4) 0.0132(4) 0.0202(4) 0.0004(3) 0.0023(3) 0.0006(3)
C13 0.0190(4) 0.0163(4) 0.0198(4) 0.0015(3) 0.0012(3) 0.0035(3)
C14 0.0153(4) 0.0174(4) 0.0145(4) -0.0006(3) 0.0026(3) 0.0015(3)
C15 0.0161(4) 0.0141(4) 0.0154(4) -0.0013(3) 0.0035(3) -0.0001(3)
C16 0.0164(4) 0.0181(4) 0.0186(4) -0.0025(3) 0.0015(3) 0.0019(3)
C17A 0.0108(17) 0.036(2) 0.020(2) -0.0073(14) -0.0004(16) 0.0041(11)
C18A 0.0239(19) 0.0360(19) 0.0300(18) -0.0093(12) 0.0088(14) -0.0074(12)
C19A 0.0156(10) 0.047(2) 0.0319(18) -0.0168(16) 0.0042(11) -0.0079(17)
S1A 0.0166(3) 0.0231(4) 0.0191(3) -0.0008(3) 0.0023(2) -0.0035(3)
C20A 0.0177(12) 0.0480(16) 0.0271(11) -0.0102(13) -0.0007(9) 0.0073(11)
C21A 0.0173(13) 0.0365(16) 0.0237(10) -0.0118(11) -0.0008(9) 0.0051(10)
C22A 0.016(3) 0.0308(15) 0.0155(13) 0.0006(10) -0.0006(17) 0.0159(17)
C23A 0.0200(15) 0.028(2) 0.0252(15) -0.0058(16) 0.0034(11) 0.0021(15)
S1B 0.0197(5) 0.0223(8) 0.0178(4) 0.0018(5) 0.0002(3) 0.0021(5)
C17B 0.011(4) 0.024(2) 0.018(2) -0.0102(18) -0.003(2) 0.011(2)
C18B 0.016(2) 0.027(2) 0.0184(14) -0.0037(15) -0.0068(17) 0.0058(13)
C19B 0.0156(14) 0.029(2) 0.0223(16) -0.002(2) -0.0026(11) 0.003(2)
C20B 0.0180(15) 0.031(2) 0.0282(19) -0.0039(14) 0.0033(13) -0.0026(15)
C21B 0.021(2) 0.024(2) 0.027(3) -0.0019(15) 0.0045(18) 0.0002(14)
C22B 0.013(3) 0.0146(19) 0.020(4) -0.0020(17) 0.003(3) -0.0034(19)
C23B 0.035(2) 0.051(5) 0.026(2) 0.014(3) 0.0067(15) 0.024(3)

loop_
_atom_type_symbol
_atom_type_description
_atom_type_scat_dispersion_real
_atom_type_scat_dispersion_imag
_atom_type_scat_source
C C 0.0033 0.0016 'International Tables Vol C Tables 4.2.6.8 and 6.1.1.4'
H H 0.0000 0.0000 'International Tables Vol C Tables 4.2.6.8 and 6.1.1.4'
S S 0.1246 0.1234 'International Tables Vol C Tables 4.2.6.8 and 6.1.1.4'

loop_
_geom_angle_atom_site_label_1
_geom_angle_atom_site_label_2
_geom_angle_atom_site_label_3
_geom_angle
_geom_angle_site_symmetry_1
_geom_angle_site_symmetry_3
C10 C1 C10 101.26(9) 2_655 .
C10 C1 C2 111.28(5) 2_655 .
C10 C1 C2 111.77(4) . .
C10 C1 C2 111.77(4) 2_655 2_655
C10 C1 C2 111.28(5) . 2_655
C2 C1 C2 109.32(9) . 2_655
C3 C2 C1 114.35(7) . .
C3 C2 H2 108.7 . .
C1 C2 H2 108.7 . .
C3 C2 H2A 108.7 . .
C1 C2 H2A 108.7 . .
H2 C2 H2A 107.6 . .
C2 C3 C4 113.71(7) . .
C2 C3 H3 108.8 . .
C4 C3 H3 108.8 . .
C2 C3 H3A 108.8 . .
C4 C3 H3A 108.8 . .
H3 C3 H3A 107.7 . .
C5 C4 C3 115.21(7) . .
C5 C4 H4 108.5 . .
C3 C4 H4 108.5 . .
C5 C4 H4A 108.5 . .
C3 C4 H4A 108.5 . .
H4 C4 H4A 107.5 . .
C6 C5 C4 113.55(8) . .
C6 C5 H5 108.9 . .
C4 C5 H5 108.9 . .
C6 C5 H5A 108.9 . .
C4 C5 H5A 108.9 . .
H5 C5 H5A 107.7 . .
C7 C6 C5 114.42(8) . .
C7 C6 H6 108.7 . .
C5 C6 H6 108.7 . .
C7 C6 H6A 108.7 . .
C5 C6 H6A 108.7 . .
H6 C6 H6A 107.6 . .
C6 C7 C8 112.02(8) . .
C6 C7 H7 109.2 . .
C8 C7 H7 109.2 . .
C6 C7 H7A 109.2 . .
C8 C7 H7A 109.2 . .
H7 C7 H7A 107.9 . .
C9 C8 C7 114.40(9) . .
C9 C8 H8 108.7 . .
C7 C8 H8 108.7 . .
C9 C8 H8A 108.7 . .
C7 C8 H8A 108.7 . .
H8 C8 H8A 107.6 . .
C8 C9 H9 109.5 . .
C8 C9 H9A 109.5 . .
H9 C9 H9A 109.5 . .
C8 C9 H9B 109.5 . .
H9 C9 H9B 109.5 . .
H9A C9 H9B 109.5 . .
C15 C10 C11 120.47(8) . .
C15 C10 C1 128.77(8) . .
C11 C10 C1 110.76(7) . .
C12 C11 C10 120.45(8) . .
C12 C11 C11 130.95(5) . 2_655
C10 C11 C11 108.60(5) . 2_655
C13 C12 C11 118.77(8) . .
C13 C12 H12 120.6 . .
C11 C12 H12 120.6 . .
C12 C13 C14 121.58(8) . .
C12 C13 H13 119.2 . .
C14 C13 H13 119.2 . .
C15 C14 C13 118.97(8) . .
C15 C14 C16 121.38(8) . .
C13 C14 C16 119.62(8) . .
C10 C15 C14 119.75(8) . .
C10 C15 H15 120.1 . .
C14 C15 H15 120.1 . .
C23A C16 C14 126.8(3) . .
C23B C16 C14 128.5(3) . .
C23A C16 S1A 112.5(3) . .
C14 C16 S1A 120.65(7) . .
C23B C16 S1B 109.4(3) . .
C14 C16 S1B 121.81(10) . .
C22A C17A C18A 123.3(8) . .
C22A C17A S1A 108.8(7) . .
C18A C17A S1A 127.8(6) . .
C17A C18A C19A 117.8(5) . .
C17A C18A H18A 121.1 . .
C19A C18A H18A 121.1 . .
C18A C19A C20A 121.2(3) . .
C18A C19A H19A 119.4 . .
C20A C19A H19A 119.4 . .
C16 S1A C17A 92.5(3) . .
C21A C20A C19A 120.5(3) . .
C21A C20A H20A 119.8 . .
C19A C20A H20A 119.8 . .
C20A C21A C22A 117.7(5) . .
C20A C21A H21A 121.1 . .
C22A C21A H21A 121.1 . .
C17A C22A C21A 119.5(8) . .
C17A C22A C23A 116.1(8) . .
C21A C22A C23A 124.3(8) . .
C16 C23A C22A 109.7(5) . .
C16 C23A H23A 125.1 . .
C22A C23A H23A 125.1 . .
C17B S1B C16 97.0(5) . .
C18B C17B C22B 117.9(11) . .
C18B C17B S1B 135.2(11) . .
C22B C17B S1B 106.8(9) . .
C19B C18B C17B 122.1(8) . .
C19B C18B H18B 119.0 . .
C17B C18B H18B 119.0 . .
C18B C19B C20B 122.1(4) . .
C18B C19B H19B 118.9 . .
C20B C19B H19B 118.9 . .
C21B C20B C19B 120.0(4) . .
C21B C20B H20B 120.0 . .
C19B C20B H20B 120.0 . .
C20B C21B C22B 120.5(6) . .
C20B C21B H21B 119.7 . .
C22B C21B H21B 119.7 . .
C23B C22B C21B 129.2(9) . .
C23B C22B C17B 113.5(9) . .
C21B C22B C17B 117.2(11) . .
C22B C23B C16 113.3(6) . .
C22B C23B H23B 123.4 . .
C16 C23B H23B 123.4 . .

loop_
_geom_bond_atom_site_label_1
_geom_bond_atom_site_label_2
_geom_bond_distance
_geom_bond_site_symmetry_2
C1 C10 1.5238(11) 2_655
C1 C10 1.5239(11) .
C1 C2 1.5474(11) .
C1 C2 1.5474(11) 2_655
C2 C3 1.5271(12) .
C2 H2 0.9900 .
C2 H2A 0.9900 .
C3 C4 1.5335(12) .
C3 H3 0.9900 .
C3 H3A 0.9900 .
C4 C5 1.5331(13) .
C4 H4 0.9900 .
C4 H4A 0.9900 .
C5 C6 1.5273(13) .
C5 H5 0.9900 .
C5 H5A 0.9900 .
C6 C7 1.5198(13) .
C6 H6 0.9900 .
C6 H6A 0.9900 .
C7 C8 1.5232(13) .
C7 H7 0.9900 .
C7 H7A 0.9900 .
C8 C9 1.5213(15) .
C8 H8 0.9900 .
C8 H8A 0.9900 .
C9 H9 0.9800 .
C9 H9A 0.9800 .
C9 H9B 0.9800 .
C10 C15 1.3860(12) .
C10 C11 1.4028(12) .
C11 C12 1.3951(12) .
C11 C11 1.4608(17) 2_655
C12 C13 1.3866(13) .
C12 H12 0.9500 .
C13 C14 1.4061(13) .
C13 H13 0.9500 .
C14 C15 1.4045(12) .
C14 C16 1.4646(13) .
C15 H15 0.9500 .
C16 C23A 1.380(4) .
C16 C23B 1.436(7) .
C16 S1A 1.7130(14) .
C16 S1B 1.7145(19) .
C17A C22A 1.347(14) .
C17A C18A 1.376(9) .
C17A S1A 1.757(9) .
C18A C19A 1.384(4) .
C18A H18A 0.9500 .
C19A C20A 1.401(4) .
C19A H19A 0.9500 .
C20A C21A 1.380(3) .
C20A H20A 0.9500 .
C21A C22A 1.446(8) .
C21A H21A 0.9500 .
C22A C23A 1.447(11) .
C23A H23A 0.9500 .
S1B C17B 1.678(13) .
C17B C18B 1.369(12) .
C17B C22B 1.522(19) .
C18B C19B 1.366(5) .
C18B H18B 0.9500 .
C19B C20B 1.412(5) .
C19B H19B 0.9500 .
C20B C21B 1.374(5) .
C20B H20B 0.9500 .
C21B C22B 1.445(12) .
C21B H21B 0.9500 .
C22B C23B 1.365(16) .
C23B H23B 0.9500 .

loop_
_geom_torsion_atom_site_label_1
_geom_torsion_atom_site_label_2
_geom_torsion_atom_site_label_3
_geom_torsion_atom_site_label_4
_geom_torsion
_geom_torsion_site_symmetry_1
_geom_torsion_site_symmetry_4
C10 C1 C2 C3 58.07(9) 2_655 .
C10 C1 C2 C3 -54.33(9) . .
C2 C1 C2 C3 -177.99(8) 2_655 .
C1 C2 C3 C4 -174.21(6) . .
C2 C3 C4 C5 62.84(10) . .
C3 C4 C5 C6 57.52(10) . .
C4 C5 C6 C7 172.25(7) . .
C5 C6 C7 C8 -179.28(8) . .
C6 C7 C8 C9 -177.27(8) . .
C10 C1 C10 C15 178.97(10) 2_655 .
C2 C1 C10 C15 -62.47(10) . .
C2 C1 C10 C15 60.06(10) 2_655 .
C10 C1 C10 C11 -0.57(4) 2_655 .
C2 C1 C10 C11 117.99(8) . .
C2 C1 C10 C11 -119.47(8) 2_655 .
C15 C10 C11 C12 1.48(13) . .
C1 C10 C11 C12 -178.94(7) . .
C15 C10 C11 C11 -178.13(8) . 2_655
C1 C10 C11 C11 1.46(11) . 2_655
C10 C11 C12 C13 -1.05(13) . .
C11 C11 C12 C13 178.46(11) 2_655 .
C11 C12 C13 C14 0.02(14) . .
C12 C13 C14 C15 0.58(13) . .
C12 C13 C14 C16 -177.59(8) . .
C11 C10 C15 C14 -0.86(12) . .
C1 C10 C15 C14 179.64(7) . .
C13 C14 C15 C10 -0.15(12) . .
C16 C14 C15 C10 177.98(8) . .
C15 C14 C16 C23A 162.1(3) . .
C13 C14 C16 C23A -19.7(3) . .
C15 C14 C16 C23B -20.1(5) . .
C13 C14 C16 C23B 158.0(5) . .
C15 C14 C16 S1A -15.19(13) . .
C13 C14 C16 S1A 162.93(9) . .
C15 C14 C16 S1B 167.72(11) . .
C13 C14 C16 S1B -14.16(15) . .
C22A C17A C18A C19A 1.2(12) . .
S1A C17A C18A C19A -179.2(6) . .
C17A C18A C19A C20A -1.1(7) . .
C23A C16 S1A C17A 4.8(4) . .
C14 C16 S1A C17A -177.5(3) . .
C22A C17A S1A C16 -3.7(8) . .
C18A C17A S1A C16 176.6(8) . .
C18A C19A C20A C21A 0.9(4) . .
C19A C20A C21A C22A -0.7(6) . .
C18A C17A C22A C21A -1.0(15) . .
S1A C17A C22A C21A 179.3(6) . .
C18A C17A C22A C23A -178.5(8) . .
S1A C17A C22A C23A 1.9(11) . .
C20A C21A C22A C17A 0.8(11) . .
C20A C21A C22A C23A 178.0(6) . .
C14 C16 C23A C22A 178.0(5) . .
S1A C16 C23A C22A -4.5(6) . .
C17A C22A C23A C16 1.6(11) . .
C21A C22A C23A C16 -175.7(7) . .
C23B C16 S1B C17B 3.0(7) . .
C14 C16 S1B C17B 176.5(5) . .
C16 S1B C17B C18B 177.9(14) . .
C16 S1B C17B C22B -1.2(10) . .
C22B C17B C18B C19B -3.2(16) . .
S1B C17B C18B C19B 177.8(10) . .
C17B C18B C19B C20B 0.9(10) . .
C18B C19B C20B C21B 0.6(7) . .
C19B C20B C21B C22B 0.4(10) . .
C20B C21B C22B C23B -177.5(11) . .
C20B C21B C22B C17B -2.7(16) . .
C18B C17B C22B C23B 179.7(11) . .
S1B C17B C22B C23B -1.0(15) . .
C18B C17B C22B C21B 4.0(19) . .
S1B C17B C22B C21B -176.7(9) . .
C21B C22B C23B C16 178.3(11) . .
C17B C22B C23B C16 3.3(15) . .
C14 C16 C23B C22B -177.0(7) . .
S1B C16 C23B C22B -4.0(10) . .
